data_4350433
loop_
_publ_author_name
'Wu, Chuan-De'
'Zhang, Lin'
'Lin, Wenbin'

_publ_section_title
;
 1D and 2D homochiral metal-organic frameworks built from a new chiral
 elongated binaphthalene-derived bipyridine.
;
_journal_issue 18
_journal_name_full 'Inorganic chemistry'
_journal_page_first 7278
_journal_page_last 7285
_journal_paper_doi 10.1021/ic060891x
_journal_volume 45
_journal_year 2006
_chemical_formula_sum 'C103 H123 Cd2 Cl8 N13 O29'
_chemical_formula_weight 2515.54
_space_group_IT_number 1
_space_group_name_Hall 'P 1'
_space_group_name_H-M_alt 'P 1'
_symmetry_cell_setting triclinic
_symmetry_space_group_name_H-M 'P 1'
_atom_sites_solution_hydrogens geom
_atom_sites_solution_primary direct
_atom_sites_solution_secondary difmap
_audit_creation_method SHELXL-97
_cell_angle_alpha 82.93(2)
_cell_angle_beta 89.19(3)
_cell_angle_gamma 87.64(3)
_cell_formula_units_Z 1
_cell_length_a 11.151(2)
_cell_length_b 15.498(2)
_cell_length_c 17.514(4)
_cell_measurement_temperature 173(2)
_cell_measurement_theta_max 23.39
_cell_measurement_theta_min 1.87
_cell_volume 3001.1(10)
_computing_cell_refinement 'Siemens SMART & SAINT'
_computing_data_collection 'Siemens SMART'
_computing_data_reduction 'Siemens XPREP'
_computing_structure_refinement 'Siemens SHELXTL'
_computing_structure_solution 'Siemens SHELXTL'
_diffrn_ambient_temperature 173(2)
_diffrn_measured_fraction_theta_full 0.980
_diffrn_measured_fraction_theta_max 0.980
_diffrn_radiation_monochromator graphite
_diffrn_radiation_source 'fine-focus sealed tube'
_diffrn_radiation_type MoK\a
_diffrn_radiation_wavelength 0.71073
_diffrn_reflns_av_R_equivalents 0.0382
_diffrn_reflns_av_sigmaI/netI 0.0566
_diffrn_reflns_limit_h_max 12
_diffrn_reflns_limit_h_min -12
_diffrn_reflns_limit_k_max 17
_diffrn_reflns_limit_k_min -17
_diffrn_reflns_limit_l_max 19
_diffrn_reflns_limit_l_min -19
_diffrn_reflns_number 34805
_diffrn_reflns_theta_full 23.39
_diffrn_reflns_theta_max 23.39
_diffrn_reflns_theta_min 1.87
_diffrn_standards_decay_% none
_diffrn_standards_interval_count none
_diffrn_standards_interval_time none
_diffrn_standards_number none
_exptl_absorpt_coefficient_mu 0.608
_exptl_absorpt_correction_T_max 1.0000
_exptl_absorpt_correction_T_min 0.5938
_exptl_absorpt_correction_type empirical
_exptl_absorpt_process_details 'SADABS (Sheldrick, 1996)'
_exptl_crystal_colour Colorless
_exptl_crystal_density_diffrn 1.392
_exptl_crystal_density_method 'not measured'
_exptl_crystal_description Bloc
_exptl_crystal_F_000 1296
_exptl_crystal_size_max 0.80
_exptl_crystal_size_mid 0.50
_exptl_crystal_size_min 0.50
_refine_diff_density_max 1.171
_refine_diff_density_min -0.651
_refine_diff_density_rms 0.099
_refine_ls_abs_structure_details 'Flack H D (1983), Acta Cryst. A39, 876-881'
_refine_ls_abs_structure_Flack -0.02(3)
_refine_ls_extinction_coef 0.0000(5)
_refine_ls_extinction_expression Fc^*^=kFc[1+0.001xFc^2^\l^3^/sin(2\q)]^-1/4^
_refine_ls_extinction_method SHELXL
_refine_ls_goodness_of_fit_ref 1.051
_refine_ls_hydrogen_treatment mixed
_refine_ls_matrix_type full
_refine_ls_number_parameters 1372
_refine_ls_number_reflns 16289
_refine_ls_number_restraints 10
_refine_ls_restrained_S_all 1.051
_refine_ls_R_factor_gt 0.0704
_refine_ls_shift/su_max 0.002
_refine_ls_shift/su_mean 0.000
_refine_ls_structure_factor_coef Fsqd
_refine_ls_weighting_details 'calc w=1/[\s^2^(Fo^2^)+(0.1317P)^2^+3.2112P] where P=(Fo^2^+2Fc^2^)/3'
_refine_ls_weighting_scheme calc
_refine_ls_wR_factor_gt 0.1856
_refine_ls_wR_factor_ref 0.2036
_reflns_number_gt 12825
_reflns_number_total 16289
_reflns_threshold_expression >2sigma(I)
_cod_data_source_file ic060891xsi20060522_093831.cif
_cod_data_source_block Compound_2
_cod_original_cell_volume 3001.1(9)
_cod_original_sg_symbol_H-M P1
_cod_database_code 4350433
_refine_ls_r_factor_ref 0.0906

loop_
_symmetry_equiv_pos_as_xyz
'x, y, z'

loop_
_atom_site_label
_atom_site_type_symbol
_atom_site_fract_x
_atom_site_fract_y
_atom_site_fract_z
_atom_site_U_iso_or_equiv
_atom_site_adp_type
_atom_site_occupancy
_atom_site_symmetry_multiplicity
_atom_site_calc_flag
_atom_site_refinement_flags
Cd1 Cd 0.65015(6) 1.39910(4) 0.52639(4) 0.0622(3) Uani 1 1 d .
Cd2 Cd -2.52951(7) 1.38743(4) 0.98449(4) 0.0671(3) Uani 1 1 d .
Cl1 Cl -0.0584(6) 1.3414(2) 0.9590(3) 0.149(3) Uani 1 1 d .
Cl2 Cl -0.4762(3) 0.7708(2) 1.00066(18) 0.0685(8) Uani 1 1 d .
Cl3 Cl -1.8262(3) 1.4793(2) 0.5471(3) 0.0888(11) Uani 1 1 d .
Cl4 Cl -2.3327(3) 2.0160(3) 0.12481(17) 0.0815(10) Uani 1 1 d .
Cl5 Cl -2.7363(3) 1.42951(18) 0.8373(2) 0.0777(9) Uani 1 1 d .
Cl6 Cl 0.5436(3) 0.89644(18) 0.73768(13) 0.0559(7) Uani 1 1 d .
Cl7 Cl -0.5853(3) 0.7309(2) 1.32551(19) 0.0814(9) Uani 1 1 d .
Cl8 Cl 0.1848(7) 0.2411(5) 0.4453(4) 0.084(2) Uani 0.50 1 d P
Cl9 Cl -1.0311(11) 0.3358(7) 1.2386(9) 0.133(4) Uani 0.50 1 d P
O1 O 0.1807(5) 0.8444(4) 0.9274(4) 0.0442(15) Uani 1 1 d .
O2 O 0.1869(6) 0.9102(5) 1.1038(4) 0.0511(19) Uani 1 1 d .
O3 O 0.7962(9) 1.3915(6) 0.6210(6) 0.079(3) Uani 1 1 d .
O4 O 0.7513(10) 1.2842(7) 0.4819(8) 0.097(4) Uani 1 1 d .
O5 O 0.5237(14) 1.3937(7) 0.4259(6) 0.099(4) Uani 1 1 d .
O6 O 0.5437(9) 1.5181(5) 0.5688(5) 0.072(2) Uani 1 1 d .
O7 O -2.2638(5) 1.9152(4) 0.4878(3) 0.0461(15) Uani 1 1 d .
O8 O -1.8933(6) 1.9018(5) 0.4866(4) 0.0516(18) Uani 1 1 d .
O9 O -2.6214(9) 1.5054(5) 1.0372(5) 0.064(2) Uani 1 1 d .
O10 O -2.4520(12) 1.2656(7) 0.9371(7) 0.115(5) Uani 1 1 d .
O11 O -2.3790(11) 1.3741(9) 1.0682(9) 0.137(5) Uani 1 1 d .
O12 O -2.6912(10) 1.3689(6) 0.8997(6) 0.091(3) Uani 1 1 d .
O13 O -2.6395(13) 1.4399(10) 0.7808(9) 0.154(6) Uani 1 1 d .
O14 O -2.7600(11) 1.5127(6) 0.8599(7) 0.113(3) Uani 1 1 d .
O15 O -2.8349(11) 1.3942(7) 0.8027(7) 0.113(4) Uani 1 1 d .
O16 O -1.048(5) 0.906(2) 0.684(3) 0.17(3) Uiso 1 1 d D
O17 O -2.1184(11) 1.5474(9) 0.9330(9) 0.118(4) Uani 1 1 d .
O19 O 0.528(2) 0.9666(9) 0.6794(8) 0.191(8) Uani 1 1 d .
O20 O 0.4821(11) 0.8240(7) 0.7194(9) 0.131(5) Uani 1 1 d .
O21 O 0.6684(9) 0.8695(7) 0.7459(8) 0.117(4) Uani 1 1 d .
O22 O 0.5036(9) 0.9247(7) 0.8057(5) 0.093(3) Uani 1 1 d .
O23 O -0.5588(9) 0.7976(7) 1.3560(6) 0.138(3) Uiso 1 1 d .
O24 O -0.7081(11) 0.7240(12) 1.3027(8) 0.168(7) Uani 1 1 d .
O25 O -0.5681(10) 0.6546(8) 1.3764(6) 0.116(4) Uani 1 1 d .
O26 O -0.5146(9) 0.7300(8) 1.2576(6) 0.110(3) Uani 1 1 d .
O27 O 0.180(5) 0.284(3) 0.376(3) 0.25(2) Uiso 0.50 1 d PD
O28 O 0.211(5) 0.173(2) 0.444(3) 0.23(2) Uani 0.50 1 d PD
O29 O 0.244(3) 0.284(2) 0.4865(19) 0.148(10) Uiso 0.50 1 d P
O30 O 0.0646(16) 0.2834(14) 0.4649(13) 0.100(6) Uani 0.50 1 d P
O31 O -0.958(5) 0.329(3) 1.283(3) 0.17(2) Uiso 0.50 1 d PD
O32 O -1.138(4) 0.3640(18) 1.2707(18) 0.179(15) Uani 0.50 1 d P
O33 O -1.077(3) 0.280(2) 1.177(2) 0.174(15) Uani 0.50 1 d P
O34 O -0.956(4) 0.417(3) 1.1895(18) 0.22(3) Uani 0.50 1 d PD
N1 N 0.5393(9) 1.3024(6) 0.6077(6) 0.054(2) Uani 1 1 d .
N2 N -0.2416(9) 0.4973(6) 1.4447(5) 0.054(2) Uani 1 1 d .
N3 N 0.9545(11) 1.3134(8) 0.6771(7) 0.083(3) Uani 1 1 d .
N4 N 0.777(4) 1.186(2) 0.3870(14) 0.28(2) Uani 1 1 d D
N5 N 0.386(2) 1.4439(16) 0.3368(13) 0.164(9) Uani 1 1 d .
N6 N 0.4149(9) 1.6174(7) 0.6112(6) 0.070(3) Uani 1 1 d .
N7 N -2.4337(9) 1.4773(6) 0.8947(6) 0.062(3) Uani 1 1 d .
N8 N -1.6378(15) 2.2986(8) 0.0727(8) 0.107(5) Uani 1 1 d .
N9 N -2.7789(10) 1.5931(6) 1.0702(6) 0.070(3) Uani 1 1 d .
N10 N -2.4320(15) 1.1218(9) 0.9240(10) 0.115(6) Uani 1 1 d .
N11 N -2.288(3) 1.508(2) 1.144(2) 0.238(13) Uiso 1 1 d .
N12 N -2.0452(9) 1.6387(8) 0.8315(8) 0.088(4) Uani 1 1 d .
N13 N -1.121(3) 1.0382(19) 0.6833(13) 0.104(17) Uiso 1 1 d D
C1 C 0.5268(15) 1.3090(9) 0.6807(8) 0.089(5) Uani 1 1 d .
H1A H 0.5668 1.3542 0.7007 0.107 Uiso 1 1 calc R
C2 C 0.4585(13) 1.2542(10) 0.7312(8) 0.086(4) Uani 1 1 d .
H2A H 0.4502 1.2643 0.7835 0.103 Uiso 1 1 calc R
C3 C 0.4031(9) 1.1857(6) 0.7063(6) 0.046(2) Uani 1 1 d .
C4 C 0.4293(13) 1.1721(8) 0.6299(8) 0.080(4) Uani 1 1 d .
H4A H 0.4023 1.1224 0.6093 0.097 Uiso 1 1 calc R
C5 C 0.4968(12) 1.2344(9) 0.5850(7) 0.078(4) Uani 1 1 d .
H5A H 0.5124 1.2253 0.5331 0.094 Uiso 1 1 calc R
C6 C 0.3299(9) 1.1252(6) 0.7555(6) 0.052(3) Uani 1 1 d .
H6A H 0.3250 1.0680 0.7419 0.062 Uiso 1 1 calc R
C7 C 0.2693(8) 1.1438(6) 0.8183(5) 0.044(2) Uani 1 1 d .
H7A H 0.2724 1.2014 0.8312 0.053 Uiso 1 1 calc R
C8 C 0.1981(8) 1.0818(6) 0.8689(5) 0.043(2) Uani 1 1 d .
C9 C 0.1045(8) 1.1136(6) 0.9166(5) 0.045(2) Uani 1 1 d .
C10 C 0.0733(12) 1.2033(7) 0.9164(7) 0.075(4) Uani 1 1 d .
H10A H 0.1157 1.2457 0.8840 0.090 Uiso 1 1 calc R
C11 C -0.0200(18) 1.2292(8) 0.9640(10) 0.112(7) Uani 1 1 d .
C12 C -0.0868(14) 1.1699(8) 1.0123(8) 0.089(5) Uani 1 1 d .
H12A H -0.1526 1.1884 1.0422 0.106 Uiso 1 1 calc R
C13 C -0.0526(11) 1.0855(7) 1.0141(6) 0.066(3) Uani 1 1 d .
H13A H -0.0946 1.0450 1.0488 0.079 Uiso 1 1 calc R
C14 C 0.0406(8) 1.0511(6) 0.9689(5) 0.043(2) Uani 1 1 d .
C15 C 0.0708(8) 0.9634(6) 0.9728(4) 0.0357(19) Uani 1 1 d .
C16 C 0.1594(8) 0.9343(5) 0.9233(5) 0.0342(19) Uani 1 1 d .
C17 C 0.2205(8) 0.9948(6) 0.8713(5) 0.039(2) Uani 1 1 d .
H17A H 0.2788 0.9741 0.8372 0.047 Uiso 1 1 calc R
C18 C 0.2621(8) 0.8126(6) 0.8725(6) 0.044(2) Uani 1 1 d .
H18A H 0.3424 0.8364 0.8770 0.052 Uiso 1 1 calc R
H18B H 0.2327 0.8302 0.8196 0.052 Uiso 1 1 calc R
C19 C 0.2689(10) 0.7161(6) 0.8897(7) 0.057(3) Uani 1 1 d .
H19A H 0.3227 0.6917 0.8524 0.085 Uiso 1 1 calc R
H19B H 0.1886 0.6935 0.8862 0.085 Uiso 1 1 calc R
H19C H 0.2999 0.6996 0.9417 0.085 Uiso 1 1 calc R
C20 C 0.3749(10) 0.9256(9) 1.1536(8) 0.073(3) Uani 1 1 d .
H20A H 0.4285 0.9078 1.1970 0.110 Uiso 1 1 calc R
H20B H 0.3620 0.9890 1.1474 0.110 Uiso 1 1 calc R
H20C H 0.4112 0.9076 1.1065 0.110 Uiso 1 1 calc R
C21 C 0.2591(10) 0.8842(7) 1.1684(6) 0.052(3) Uani 1 1 d .
H21A H 0.2711 0.8201 1.1760 0.063 Uiso 1 1 calc R
H21B H 0.2205 0.9029 1.2152 0.063 Uiso 1 1 calc R
C22 C 0.0152(8) 0.8983(6) 1.0348(6) 0.039(2) Uani 1 1 d .
C23 C -0.1008(7) 0.8667(6) 1.0258(5) 0.033(2) Uani 1 1 d .
C24 C -0.1660(10) 0.8878(6) 0.9571(5) 0.050(3) Uani 1 1 d .
H24A H -0.1292 0.9224 0.9154 0.059 Uiso 1 1 calc R
C25 C -0.2813(9) 0.8607(6) 0.9475(5) 0.044(2) Uani 1 1 d .
H25A H -0.3247 0.8771 0.9013 0.053 Uiso 1 1 calc R
C26 C -0.3309(8) 0.8064(6) 1.0114(5) 0.044(2) Uani 1 1 d .
C27 C -0.2714(8) 0.7825(6) 1.0786(6) 0.045(2) Uani 1 1 d .
H27A H -0.3090 0.7471 1.1194 0.054 Uiso 1 1 calc R
C28 C -0.1523(7) 0.8106(5) 1.0878(5) 0.0332(19) Uani 1 1 d .
C29 C -0.0844(7) 0.7853(5) 1.1554(5) 0.036(2) Uani 1 1 d .
C30 C 0.0286(8) 0.8180(6) 1.1611(5) 0.032(2) Uani 1 1 d .
H30A H 0.0739 0.8024 1.2066 0.038 Uiso 1 1 calc R
C31 C 0.0768(8) 0.8741(6) 1.1001(5) 0.032(2) Uani 1 1 d .
C32 C -0.1363(8) 0.7265(6) 1.2194(5) 0.038(2) Uani 1 1 d .
H32A H -0.2212 0.7279 1.2248 0.045 Uiso 1 1 calc R
C33 C -0.0724(9) 0.6707(6) 1.2711(5) 0.040(2) Uani 1 1 d .
H33A H 0.0127 0.6690 1.2679 0.047 Uiso 1 1 calc R
C34 C -0.2988(8) 0.5678(7) 1.4146(6) 0.051(2) Uani 1 1 d .
H34A H -0.3779 0.5795 1.4326 0.062 Uiso 1 1 calc R
C35 C -0.2496(8) 0.6279(6) 1.3567(5) 0.045(2) Uani 1 1 d .
H35A H -0.2954 0.6777 1.3349 0.054 Uiso 1 1 calc R
C36 C -0.1318(10) 0.6125(7) 1.3322(6) 0.045(3) Uani 1 1 d .
C37 C -0.0724(9) 0.5376(6) 1.3654(5) 0.048(2) Uani 1 1 d .
H37A H 0.0084 0.5244 1.3515 0.058 Uiso 1 1 calc R
C38 C -0.1335(10) 0.4814(7) 1.4200(6) 0.059(3) Uani 1 1 d .
H38A H -0.0934 0.4284 1.4402 0.071 Uiso 1 1 calc R
C39 C 0.8949(13) 1.3480(8) 0.6193(8) 0.080(4) Uani 1 1 d .
H39A H 0.9274 1.3407 0.5699 0.096 Uiso 1 1 calc R
C40 C 0.903(2) 1.3109(15) 0.7555(10) 0.135(7) Uani 1 1 d .
H40A H 0.8261 1.3436 0.7535 0.203 Uiso 1 1 calc R
H40B H 0.9586 1.3371 0.7883 0.203 Uiso 1 1 calc R
H40C H 0.8914 1.2503 0.7769 0.203 Uiso 1 1 calc R
C41 C 1.0728(14) 1.2668(10) 0.6712(9) 0.100(5) Uani 1 1 d .
H41A H 1.1009 1.2745 0.6176 0.150 Uiso 1 1 calc R
H41B H 1.0647 1.2047 0.6883 0.150 Uiso 1 1 calc R
H41C H 1.1310 1.2905 0.7037 0.150 Uiso 1 1 calc R
C42 C 0.747(4) 1.2631(15) 0.430(3) 0.32(3) Uani 1 1 d .
H42A H 0.7099 1.3081 0.3958 0.379 Uiso 1 1 calc R
C43 C 0.8645(18) 1.1429(13) 0.460(3) 0.29(3) Uani 1 1 d .
H43A H 0.8570 1.1790 0.5022 0.442 Uiso 1 1 calc R
H43B H 0.9482 1.1405 0.4425 0.442 Uiso 1 1 calc R
H43C H 0.8396 1.0839 0.4784 0.442 Uiso 1 1 calc R
C44 C 0.730(5) 1.165(4) 0.321(3) 0.35(3) Uiso 1 1 d D
H44A H 0.6674 1.2084 0.3022 0.532 Uiso 1 1 calc R
H44B H 0.6956 1.1075 0.3303 0.532 Uiso 1 1 calc R
H44C H 0.7939 1.1639 0.2817 0.532 Uiso 1 1 calc R
C45 C 0.4292(17) 1.4299(14) 0.4027(18) 0.125(10) Uani 1 1 d .
H45A H 0.3803 1.4512 0.4416 0.150 Uiso 1 1 calc R
C46 C 0.485(2) 1.485(2) 0.2889(15) 0.209(16) Uani 1 1 d .
H46A H 0.5612 1.4526 0.3021 0.314 Uiso 1 1 calc R
H46B H 0.4917 1.5454 0.2990 0.314 Uiso 1 1 calc R
H46C H 0.4686 1.4836 0.2343 0.314 Uiso 1 1 calc R
C47 C 0.261(2) 1.4873(16) 0.3201(19) 0.182(11) Uani 1 1 d .
H47A H 0.2016 1.4578 0.3547 0.273 Uiso 1 1 calc R
H47B H 0.2399 1.4832 0.2666 0.273 Uiso 1 1 calc R
H47C H 0.2622 1.5487 0.3284 0.273 Uiso 1 1 calc R
C48 C 0.4640(12) 1.5374(9) 0.6108(8) 0.079(4) Uani 1 1 d .
H48A H 0.4333 1.4924 0.6466 0.095 Uiso 1 1 calc R
C49 C 0.3236(14) 1.6340(11) 0.6660(9) 0.101(5) Uani 1 1 d .
H49A H 0.3043 1.5793 0.6971 0.152 Uiso 1 1 calc R
H49B H 0.2517 1.6592 0.6390 0.152 Uiso 1 1 calc R
H49C H 0.3523 1.6748 0.6995 0.152 Uiso 1 1 calc R
C50 C 0.4529(13) 1.6901(9) 0.5597(9) 0.084(4) Uani 1 1 d .
H50A H 0.5159 1.6707 0.5253 0.126 Uiso 1 1 calc R
H50B H 0.4844 1.7337 0.5892 0.126 Uiso 1 1 calc R
H50C H 0.3845 1.7157 0.5291 0.126 Uiso 1 1 calc R
C51 C -2.4476(9) 1.5637(6) 0.8914(5) 0.049(2) Uani 1 1 d .
H51A H -2.4912 1.5870 0.9316 0.059 Uiso 1 1 calc R
C52 C -2.4016(9) 1.6215(6) 0.8318(5) 0.048(2) Uani 1 1 d .
H52A H -2.4094 1.6823 0.8349 0.057 Uiso 1 1 calc R
C53 C -2.3444(9) 1.5922(6) 0.7680(6) 0.045(2) Uani 1 1 d .
C54 C -2.3289(12) 1.4995(7) 0.7743(7) 0.071(4) Uani 1 1 d .
H54A H -2.2860 1.4737 0.7350 0.086 Uiso 1 1 calc R
C55 C -2.3735(13) 1.4484(7) 0.8341(8) 0.079(4) Uani 1 1 d .
H55A H -2.3623 1.3873 0.8343 0.095 Uiso 1 1 calc R
C56 C -2.2993(8) 1.6513(6) 0.7062(5) 0.043(2) Uani 1 1 d .
H56A H -2.3122 1.7117 0.7098 0.052 Uiso 1 1 calc R
C57 C -2.2395(8) 1.6291(6) 0.6426(5) 0.044(2) Uani 1 1 d .
H57A H -2.2289 1.5690 0.6372 0.053 Uiso 1 1 calc R
C58 C -2.1898(8) 1.6930(5) 0.5814(5) 0.036(2) Uani 1 1 d .
C59 C -2.0804(8) 1.6736(5) 0.5425(5) 0.040(2) Uani 1 1 d .
C60 C -2.0122(10) 1.5953(7) 0.5602(6) 0.055(3) Uani 1 1 d .
H60A H -2.0420 1.5524 0.5984 0.066 Uiso 1 1 calc R
C61 C -1.9056(9) 1.5783(7) 0.5252(7) 0.052(3) Uani 1 1 d .
C62 C -1.8604(8) 1.6399(6) 0.4662(6) 0.048(2) Uani 1 1 d .
H62A H -1.7874 1.6282 0.4401 0.058 Uiso 1 1 calc R
C63 C -1.9257(8) 1.7178(6) 0.4476(5) 0.043(2) Uani 1 1 d .
H63A H -1.8957 1.7595 0.4085 0.052 Uiso 1 1 calc R
C65 C -2.0995(7) 1.8188(5) 0.4661(5) 0.0349(19) Uani 1 1 d .
C66 C -2.2054(8) 1.8361(6) 0.5061(5) 0.042(2) Uani 1 1 d .
C67 C -2.2510(8) 1.7724(6) 0.5636(5) 0.043(2) Uani 1 1 d .
H67A H -2.3238 1.7844 0.5898 0.052 Uiso 1 1 calc R
C68 C -2.3892(9) 1.9248(7) 0.5046(7) 0.064(3) Uani 1 1 d .
H68A H -2.4024 1.9157 0.5610 0.077 Uiso 1 1 calc R
H68B H -2.4332 1.8804 0.4815 0.077 Uiso 1 1 calc R
C69 C -2.4362(12) 2.0135(10) 0.4732(11) 0.107(6) Uani 1 1 d .
H69A H -2.5224 2.0188 0.4843 0.161 Uiso 1 1 calc R
H69B H -2.4227 2.0226 0.4174 0.161 Uiso 1 1 calc R
H69C H -2.3944 2.0574 0.4974 0.161 Uiso 1 1 calc R
C70 C -1.7452(14) 1.8990(13) 0.5828(11) 0.119(7) Uani 1 1 d .
H70A H -1.6650 1.9168 0.5947 0.178 Uiso 1 1 calc R
H70B H -1.7477 1.8354 0.5913 0.178 Uiso 1 1 calc R
H70C H -1.8047 1.9243 0.6161 0.178 Uiso 1 1 calc R
C71 C -1.7735(11) 1.9307(10) 0.4992(7) 0.073(4) Uani 1 1 d .
H71A H -1.7716 1.9949 0.4895 0.088 Uiso 1 1 calc R
H71B H -1.7146 1.9054 0.4645 0.088 Uiso 1 1 calc R
C72 C -2.0527(8) 1.8878(6) 0.4050(5) 0.033(2) Uani 1 1 d .
C73 C -2.1175(8) 1.9147(6) 0.3373(5) 0.036(2) Uani 1 1 d .
C74 C -2.2317(9) 1.8818(7) 0.3229(6) 0.049(3) Uani 1 1 d .
H74A H -2.2646 1.8387 0.3596 0.059 Uiso 1 1 calc R
C75 C -2.2934(9) 1.9098(6) 0.2594(5) 0.045(2) Uani 1 1 d .
H75A H -2.3682 1.8858 0.2505 0.054 Uiso 1 1 calc R
C76 C -2.2466(9) 1.9756(8) 0.2053(6) 0.056(3) Uani 1 1 d .
C77 C -2.1387(9) 2.0082(7) 0.2148(6) 0.049(2) Uani 1 1 d .
H77A H -2.1088 2.0516 0.1771 0.059 Uiso 1 1 calc R
C78 C -2.0693(8) 1.9784(6) 0.2805(5) 0.042(2) Uani 1 1 d .
C79 C -1.9558(8) 2.0127(6) 0.2920(6) 0.046(2) Uani 1 1 d .
C80 C -1.8938(10) 1.9855(6) 0.3593(7) 0.050(3) Uani 1 1 d .
H80A H -1.8168 2.0070 0.3668 0.060 Uiso 1 1 calc R
C81 C -1.9454(10) 1.9257(7) 0.4170(6) 0.051(3) Uani 1 1 d .
C82 C -1.8992(9) 2.0748(8) 0.2314(7) 0.065(3) Uani 1 1 d .
H82A H -1.9350 2.0834 0.1820 0.078 Uiso 1 1 calc R
C83 C -1.804(2) 2.1181(17) 0.2417(16) 0.152(8) Uiso 1 1 d .
H83A H -1.7647 2.1093 0.2899 0.183 Uiso 1 1 calc R
C84 C -1.7256(14) 2.2530(17) 0.0553(14) 0.186(14) Uani 1 1 d .
H84A H -1.7537 2.2607 0.0038 0.224 Uiso 1 1 calc R
C85 C -1.7805(11) 2.1931(13) 0.1086(13) 0.138(9) Uani 1 1 d .
H85A H -1.8403 2.1586 0.0909 0.166 Uiso 1 1 calc R
C86 C -1.756(2) 2.1820(13) 0.1778(9) 0.127(9) Uani 1 1 d .
C87 C -1.608(3) 2.171(3) 0.198(2) 0.227(15) Uiso 1 1 d .
H87A H -1.5749 2.1327 0.2393 0.273 Uiso 1 1 calc R
C88 C -1.527(4) 2.237(2) 0.134(2) 0.222(14) Uiso 1 1 d .
H88A H -1.4425 2.2406 0.1311 0.267 Uiso 1 1 calc R
C89 C -2.465(3) 1.2013(15) 0.939(2) 0.25(2) Uani 1 1 d .
H89A H -2.5390 1.1936 0.9661 0.304 Uiso 1 1 calc R
C90 C -2.325(3) 1.119(2) 0.8822(17) 0.177(10) Uani 1 1 d .
H90A H -2.2975 1.1782 0.8683 0.265 Uiso 1 1 calc R
H90B H -2.3375 1.0920 0.8354 0.265 Uiso 1 1 calc R
H90C H -2.2635 1.0845 0.9137 0.265 Uiso 1 1 calc R
C91 C -2.4908(17) 1.0423(12) 0.9508(9) 0.107(5) Uani 1 1 d .
H91A H -2.5619 1.0557 0.9815 0.160 Uiso 1 1 calc R
H91B H -2.4354 1.0029 0.9826 0.160 Uiso 1 1 calc R
H91C H -2.5153 1.0144 0.9065 0.160 Uiso 1 1 calc R
C92 C -2.0650(18) 1.5600(11) 0.8751(13) 0.108(5) Uani 1 1 d .
H92A H -2.0311 1.5099 0.8555 0.130 Uiso 1 1 calc R
C93 C -1.9781(14) 1.6499(14) 0.7604(10) 0.117(6) Uani 1 1 d .
H93A H -1.9529 1.5928 0.7459 0.176 Uiso 1 1 calc R
H93B H -1.9070 1.6833 0.7670 0.176 Uiso 1 1 calc R
H93C H -2.0286 1.6812 0.7199 0.176 Uiso 1 1 calc R
C94 C -2.0924(14) 1.7182(11) 0.8635(12) 0.110(6) Uani 1 1 d .
H94A H -2.1357 1.7013 0.9117 0.165 Uiso 1 1 calc R
H94B H -2.1471 1.7513 0.8264 0.165 Uiso 1 1 calc R
H94C H -2.0254 1.7543 0.8732 0.165 Uiso 1 1 calc R
C95 C -2.282(3) 1.462(2) 1.061(2) 0.226(14) Uiso 1 1 d .
H95A H -2.2330 1.4801 1.0180 0.271 Uiso 1 1 calc R
C96 C -2.426(6) 1.575(4) 1.164(4) 0.40(4) Uiso 1 1 d .
H96A H -2.4119 1.6058 1.2081 0.599 Uiso 1 1 calc R
H96B H -2.4933 1.5368 1.1746 0.599 Uiso 1 1 calc R
H96C H -2.4435 1.6171 1.1185 0.599 Uiso 1 1 calc R
C97 C -2.195(6) 1.549(4) 1.124(3) 0.38(3) Uiso 1 1 d .
H97A H -2.1755 1.5854 1.1637 0.567 Uiso 1 1 calc R
H97B H -2.2087 1.5851 1.0752 0.567 Uiso 1 1 calc R
H97C H -2.1280 1.5068 1.1186 0.567 Uiso 1 1 calc R
C98 C -2.7319(15) 1.5265(9) 1.0356(8) 0.080(4) Uani 1 1 d .
H98A H -2.7842 1.4940 1.0089 0.096 Uiso 1 1 calc R
C99 C -2.7100(15) 1.6469(12) 1.1076(10) 0.100(5) Uani 1 1 d .
H99A H -2.6274 1.6227 1.1120 0.151 Uiso 1 1 calc R
H99B H -2.7435 1.6511 1.1591 0.151 Uiso 1 1 calc R
H99C H -2.7103 1.7049 1.0782 0.151 Uiso 1 1 calc R
C100 C -2.9058(15) 1.6207(11) 1.0597(11) 0.115(6) Uani 1 1 d .
H10B H -2.9458 1.5797 1.0311 0.173 Uiso 1 1 calc R
H10C H -2.9116 1.6791 1.0310 0.173 Uiso 1 1 calc R
H10D H -2.9448 1.6216 1.1102 0.173 Uiso 1 1 calc R
C101 C -1.0763(14) 0.9803(13) 0.6217(10) 0.107(5) Uani 1 1 d D
H10E H -1.0695 0.9881 0.5672 0.128 Uiso 1 1 calc R
C102 C -1.0593(12) 1.0336(9) 0.7611(6) 0.078(4) Uani 1 1 d D
H10J H -1.0164 0.9771 0.7724 0.117 Uiso 1 1 calc R
H10K H -1.1196 1.0405 0.8014 0.117 Uiso 1 1 calc R
H10L H -1.0022 1.0802 0.7594 0.117 Uiso 1 1 calc R
C103 C -1.2127(14) 1.1213(9) 0.6552(10) 0.098(5) Uani 1 1 d D
H10G H -1.2547 1.1103 0.6087 0.147 Uiso 1 1 calc R
H10H H -1.1666 1.1740 0.6439 0.147 Uiso 1 1 calc R
H10I H -1.2715 1.1294 0.6961 0.147 Uiso 1 1 calc R
C104 C -2.0331(8) 1.7369(5) 0.4840(5) 0.040(2) Uani 1 1 d .

loop_
_atom_site_aniso_label
_atom_site_aniso_U_11
_atom_site_aniso_U_22
_atom_site_aniso_U_33
_atom_site_aniso_U_23
_atom_site_aniso_U_13
_atom_site_aniso_U_12
Cd1 0.0968(6) 0.0338(4) 0.0536(5) 0.0039(3) 0.0459(4) -0.0181(4)
Cd2 0.0990(6) 0.0330(4) 0.0669(6) 0.0016(4) 0.0544(5) -0.0147(4)
Cl1 0.229(5) 0.0386(19) 0.164(4) 0.016(2) 0.145(4) 0.029(2)
Cl2 0.0591(16) 0.079(2) 0.0666(18) 0.0014(15) -0.0106(13) -0.0176(14)
Cl3 0.080(2) 0.0509(19) 0.127(3) 0.0099(18) 0.046(2) 0.0135(15)
Cl4 0.0657(18) 0.125(3) 0.0459(16) 0.0157(17) 0.0037(13) 0.0091(17)
Cl5 0.112(2) 0.0418(16) 0.079(2) -0.0049(15) 0.0386(19) -0.0101(16)
Cl6 0.087(2) 0.0484(14) 0.0316(16) -0.0036(12) 0.0089(13) 0.0054(13)
Cl7 0.084(2) 0.083(2) 0.069(2) 0.0142(17) 0.0166(16) 0.0049(17)
Cl8 0.110(5) 0.079(5) 0.072(4) -0.034(4) 0.014(4) -0.050(4)
Cl9 0.128(8) 0.094(6) 0.179(11) -0.026(7) -0.004(8) 0.007(5)
O1 0.047(3) 0.027(3) 0.054(4) 0.009(3) 0.017(3) -0.002(3)
O2 0.049(4) 0.059(5) 0.041(4) 0.015(3) 0.001(3) -0.019(3)
O3 0.103(7) 0.049(5) 0.079(6) 0.013(4) 0.034(5) -0.005(5)
O4 0.121(8) 0.046(6) 0.127(9) -0.026(6) 0.086(7) -0.013(5)
O5 0.180(12) 0.063(6) 0.057(5) -0.019(5) 0.039(7) -0.020(7)
O6 0.105(6) 0.039(5) 0.068(5) 0.006(4) 0.034(5) -0.017(4)
O7 0.049(4) 0.036(4) 0.048(4) 0.010(3) 0.020(3) -0.002(3)
O8 0.055(4) 0.052(4) 0.048(4) -0.001(3) -0.003(3) -0.020(3)
O9 0.097(7) 0.041(5) 0.058(5) -0.016(4) 0.035(5) -0.015(4)
O10 0.173(11) 0.052(6) 0.108(8) 0.005(6) 0.071(8) 0.050(7)
O11 0.100(8) 0.133(11) 0.160(12) 0.063(10) 0.017(8) -0.025(7)
O12 0.117(7) 0.054(5) 0.098(7) 0.018(5) 0.009(6) -0.026(5)
O13 0.158(12) 0.159(12) 0.141(11) -0.005(9) 0.108(10) -0.025(10)
O14 0.159(10) 0.053(6) 0.130(9) -0.026(6) -0.001(7) -0.003(6)
O15 0.156(10) 0.079(7) 0.108(8) -0.011(6) 0.003(7) -0.054(7)
O17 0.103(8) 0.122(10) 0.128(10) -0.014(8) 0.030(7) -0.019(7)
O19 0.37(3) 0.105(10) 0.090(9) 0.029(8) -0.024(12) 0.021(13)
O20 0.118(8) 0.077(7) 0.208(13) -0.052(8) -0.058(9) -0.002(6)
O21 0.077(6) 0.104(8) 0.176(12) -0.049(8) 0.029(7) 0.009(6)
O22 0.089(6) 0.120(8) 0.072(6) -0.028(6) 0.023(5) 0.000(6)
O24 0.090(9) 0.235(17) 0.147(12) 0.089(12) 0.043(8) 0.020(9)
O25 0.119(8) 0.121(9) 0.094(7) 0.039(7) 0.003(6) 0.017(7)
O26 0.090(6) 0.129(9) 0.099(7) 0.020(6) 0.036(5) 0.024(6)
O28 0.40(7) 0.09(2) 0.20(4) 0.04(2) -0.04(4) -0.04(3)
O30 0.066(11) 0.105(14) 0.130(17) -0.028(13) 0.042(11) 0.018(10)
O32 0.30(5) 0.090(18) 0.14(2) -0.023(16) 0.09(3) 0.02(2)
O33 0.16(2) 0.15(2) 0.25(3) -0.13(3) 0.11(2) -0.071(19)
O34 0.18(3) 0.33(6) 0.13(2) 0.02(3) 0.02(2) 0.15(4)
N1 0.076(6) 0.031(5) 0.054(6) 0.004(4) 0.030(5) -0.021(4)
N2 0.080(6) 0.039(6) 0.042(5) 0.002(4) 0.027(5) -0.009(5)
N3 0.101(8) 0.077(7) 0.069(7) -0.009(6) 0.021(6) 0.010(6)
N4 0.50(6) 0.28(4) 0.118(16) -0.10(2) 0.14(3) -0.25(4)
N5 0.160(17) 0.19(2) 0.123(14) 0.031(14) 0.057(13) 0.070(15)
N6 0.071(6) 0.061(6) 0.084(7) -0.029(6) 0.032(5) -0.015(5)
N7 0.087(7) 0.035(5) 0.062(6) -0.002(4) 0.048(5) -0.011(5)
N8 0.186(13) 0.054(7) 0.091(9) -0.035(7) 0.094(9) -0.084(8)
N9 0.105(8) 0.038(5) 0.069(6) -0.018(5) 0.041(6) -0.007(5)
N10 0.123(11) 0.077(9) 0.149(13) -0.044(9) -0.080(11) 0.055(9)
N12 0.070(6) 0.095(9) 0.110(9) -0.058(8) -0.001(6) 0.007(6)
C1 0.142(13) 0.064(9) 0.064(9) -0.018(7) 0.038(8) -0.026(8)
C2 0.108(10) 0.088(11) 0.057(8) 0.013(8) 0.039(7) -0.023(9)
C3 0.048(5) 0.030(5) 0.055(6) 0.011(5) 0.030(5) -0.004(4)
C4 0.104(10) 0.061(8) 0.076(9) -0.009(6) 0.049(8) -0.019(7)
C5 0.107(10) 0.071(9) 0.058(7) -0.009(6) 0.041(7) -0.026(7)
C6 0.069(6) 0.024(5) 0.058(6) 0.011(4) 0.026(5) -0.005(4)
C7 0.057(6) 0.026(5) 0.047(5) 0.006(4) 0.026(4) -0.003(4)
C8 0.054(5) 0.029(5) 0.044(5) 0.006(4) 0.014(4) -0.001(4)
C9 0.053(5) 0.037(5) 0.040(5) 0.006(4) 0.021(4) -0.001(4)
C10 0.118(10) 0.032(6) 0.069(8) 0.011(5) 0.062(7) 0.004(6)
C11 0.172(15) 0.038(7) 0.114(12) 0.015(7) 0.105(12) 0.016(8)
C12 0.125(11) 0.045(7) 0.085(9) 0.015(6) 0.073(8) 0.026(7)
C13 0.099(9) 0.037(6) 0.056(7) 0.014(5) 0.037(6) 0.001(6)
C14 0.057(6) 0.033(5) 0.037(5) 0.001(4) 0.024(4) -0.005(4)
C15 0.047(5) 0.038(5) 0.019(4) 0.007(4) 0.010(4) 0.000(4)
C16 0.045(5) 0.025(4) 0.029(4) 0.013(4) 0.009(4) 0.001(4)
C17 0.038(5) 0.038(5) 0.039(5) 0.004(4) 0.012(4) 0.005(4)
C18 0.040(5) 0.040(5) 0.049(6) 0.005(4) 0.021(4) -0.007(4)
C19 0.062(6) 0.037(6) 0.069(7) 0.003(5) 0.008(5) 0.002(5)
C20 0.053(7) 0.072(8) 0.090(9) 0.006(7) 0.001(6) -0.007(6)
C21 0.061(6) 0.047(6) 0.047(6) 0.006(5) 0.005(5) -0.007(5)
C22 0.045(5) 0.034(5) 0.035(5) 0.002(4) 0.015(4) -0.008(4)
C23 0.036(5) 0.031(5) 0.032(5) -0.004(4) 0.005(4) 0.006(4)
C24 0.071(7) 0.040(6) 0.033(5) 0.008(4) 0.013(5) 0.007(5)
C25 0.059(6) 0.045(5) 0.028(5) 0.000(4) -0.005(4) -0.010(5)
C26 0.050(5) 0.044(5) 0.037(5) 0.000(4) 0.001(4) 0.001(4)
C27 0.052(5) 0.038(5) 0.044(6) 0.003(4) 0.011(5) -0.005(4)
C28 0.044(5) 0.028(4) 0.026(4) 0.007(3) 0.006(4) -0.007(4)
C29 0.040(5) 0.026(4) 0.039(5) 0.002(4) 0.014(4) -0.008(4)
C30 0.034(5) 0.035(5) 0.023(4) 0.008(4) 0.006(4) 0.001(4)
C31 0.034(5) 0.030(5) 0.030(5) 0.002(4) 0.016(4) -0.009(4)
C32 0.053(5) 0.038(5) 0.022(4) 0.003(4) 0.002(4) -0.012(4)
C33 0.052(5) 0.046(5) 0.023(5) -0.003(4) 0.023(4) -0.038(4)
C34 0.043(5) 0.050(6) 0.057(6) 0.008(5) 0.027(5) -0.010(5)
C35 0.050(6) 0.040(5) 0.039(5) 0.016(4) 0.020(4) -0.008(4)
C36 0.067(7) 0.036(6) 0.032(5) 0.006(4) 0.004(5) -0.022(5)
C37 0.064(6) 0.036(5) 0.038(5) 0.015(4) 0.024(5) -0.003(5)
C38 0.081(8) 0.045(6) 0.043(6) 0.020(5) 0.038(5) -0.005(5)
C39 0.101(10) 0.052(7) 0.077(9) 0.012(6) 0.056(8) 0.023(7)
C40 0.158(18) 0.154(19) 0.085(12) 0.004(12) 0.041(11) 0.022(15)
C41 0.115(11) 0.096(11) 0.087(10) -0.020(8) 0.019(8) 0.048(9)
C42 0.50(7) 0.065(14) 0.38(5) -0.07(2) 0.37(5) -0.03(2)
C43 0.077(13) 0.052(11) 0.73(9) 0.06(3) 0.06(3) -0.014(9)
C45 0.074(11) 0.088(13) 0.24(3) -0.103(17) 0.079(14) -0.045(10)
C46 0.20(2) 0.25(3) 0.14(2) 0.08(2) 0.096(19) 0.10(2)
C47 0.15(2) 0.128(18) 0.27(3) -0.06(2) 0.01(2) 0.020(15)
C48 0.084(8) 0.077(10) 0.077(9) -0.008(7) 0.045(7) -0.022(7)
C49 0.099(10) 0.114(12) 0.085(10) 0.002(9) 0.049(8) 0.014(9)
C50 0.093(9) 0.065(8) 0.093(10) -0.008(7) 0.021(8) -0.009(7)
C51 0.068(6) 0.041(6) 0.037(5) 0.003(4) 0.029(5) -0.015(5)
C52 0.071(6) 0.028(5) 0.045(5) -0.004(4) 0.025(5) -0.015(4)
C53 0.049(5) 0.030(5) 0.056(6) -0.005(4) 0.025(5) -0.011(4)
C54 0.108(9) 0.035(6) 0.068(7) -0.002(5) 0.067(7) -0.002(6)
C55 0.121(10) 0.021(5) 0.091(9) -0.002(5) 0.083(8) -0.004(6)
C56 0.048(5) 0.036(5) 0.044(5) 0.007(4) 0.008(4) -0.006(4)
C57 0.059(6) 0.034(5) 0.042(5) -0.007(4) 0.029(4) -0.018(4)
C58 0.052(5) 0.030(5) 0.025(4) -0.002(4) 0.016(4) -0.008(4)
C59 0.051(5) 0.031(5) 0.039(5) -0.001(4) 0.010(4) -0.016(4)
C60 0.075(7) 0.038(6) 0.052(6) -0.004(5) 0.029(5) -0.016(5)
C61 0.059(6) 0.035(6) 0.063(7) -0.018(5) 0.018(5) -0.009(5)
C62 0.043(5) 0.043(6) 0.060(6) -0.010(5) 0.021(5) -0.010(4)
C63 0.041(5) 0.042(5) 0.048(5) -0.008(4) 0.021(4) -0.014(4)
C65 0.040(5) 0.036(5) 0.028(4) 0.000(4) 0.009(4) -0.012(4)
C66 0.042(5) 0.043(6) 0.039(5) 0.003(4) 0.015(4) -0.006(4)
C67 0.055(6) 0.045(6) 0.028(5) 0.005(4) 0.022(4) -0.009(4)
C68 0.057(6) 0.061(7) 0.065(7) 0.025(5) 0.025(5) 0.006(5)
C69 0.066(8) 0.089(10) 0.148(15) 0.048(10) 0.049(9) 0.011(7)
C70 0.079(10) 0.150(17) 0.117(14) 0.038(12) -0.041(10) -0.025(10)
C71 0.061(7) 0.088(10) 0.070(9) -0.004(7) 0.011(6) -0.022(7)
C72 0.049(5) 0.026(5) 0.026(5) 0.002(4) 0.015(4) -0.018(4)
C73 0.042(5) 0.036(5) 0.031(5) -0.011(4) 0.020(4) -0.014(4)
C74 0.049(6) 0.061(7) 0.040(6) -0.008(5) 0.011(5) -0.011(5)
C75 0.052(5) 0.043(6) 0.041(6) -0.009(4) 0.009(5) -0.012(4)
C76 0.054(6) 0.065(7) 0.049(6) -0.011(5) 0.008(5) 0.007(5)
C77 0.052(6) 0.049(6) 0.041(6) 0.010(5) 0.028(5) -0.002(5)
C78 0.042(5) 0.034(5) 0.048(6) 0.003(4) 0.025(4) -0.005(4)
C79 0.043(5) 0.042(5) 0.049(6) 0.010(5) 0.022(5) -0.010(4)
C80 0.060(6) 0.025(5) 0.067(7) -0.007(5) 0.022(6) -0.021(4)
C81 0.058(6) 0.048(6) 0.047(7) -0.003(5) 0.001(5) -0.004(5)
C82 0.038(5) 0.072(8) 0.077(8) 0.024(6) 0.018(5) -0.005(5)
C84 0.060(9) 0.23(2) 0.22(2) 0.19(2) -0.016(11) -0.039(12)
C85 0.045(7) 0.153(16) 0.18(2) 0.126(16) 0.006(9) -0.029(8)
C86 0.22(2) 0.115(14) 0.062(9) -0.051(10) 0.099(12) -0.139(15)
C89 0.25(3) 0.120(17) 0.41(5) -0.16(2) -0.26(3) 0.14(2)
C90 0.18(2) 0.17(2) 0.19(3) -0.02(2) 0.01(2) -0.07(2)
C91 0.135(14) 0.098(13) 0.092(11) -0.036(10) -0.037(10) 0.019(11)
C92 0.118(14) 0.073(11) 0.139(17) -0.031(11) -0.004(12) -0.025(9)
C93 0.075(9) 0.178(19) 0.113(13) -0.068(13) 0.013(9) -0.029(10)
C94 0.087(10) 0.098(12) 0.154(16) -0.054(11) 0.000(10) -0.004(8)
C98 0.102(11) 0.077(9) 0.068(8) -0.030(7) 0.038(7) -0.023(8)
C99 0.103(11) 0.107(13) 0.100(11) -0.052(10) 0.027(9) 0.007(9)
C100 0.103(12) 0.104(12) 0.142(15) -0.044(11) 0.067(11) 0.014(9)
C101 0.080(9) 0.138(15) 0.110(12) -0.047(11) 0.007(8) 0.009(9)
C102 0.085(8) 0.095(10) 0.049(7) 0.024(6) -0.001(6) -0.027(7)
C103 0.112(11) 0.069(9) 0.115(12) -0.012(8) -0.024(9) -0.014(8)
C104 0.047(5) 0.033(5) 0.040(5) -0.006(4) 0.002(4) -0.014(4)

loop_
_atom_type_symbol
_atom_type_description
_atom_type_scat_dispersion_real
_atom_type_scat_dispersion_imag
_atom_type_scat_source
C C 0.0033 0.0016 'International Tables Vol C Tables 4.2.6.8 and 6.1.1.4'
H H 0.0000 0.0000 'International Tables Vol C Tables 4.2.6.8 and 6.1.1.4'
N N 0.0061 0.0033 'International Tables Vol C Tables 4.2.6.8 and 6.1.1.4'
O O 0.0106 0.0060 'International Tables Vol C Tables 4.2.6.8 and 6.1.1.4'
Cl Cl 0.1484 0.1585 'International Tables Vol C Tables 4.2.6.8 and 6.1.1.4'
Cd Cd -0.8075 1.2024 'International Tables Vol C Tables 4.2.6.8 and 6.1.1.4'

loop_
_geom_angle_atom_site_label_1
_geom_angle_atom_site_label_2
_geom_angle_atom_site_label_3
_geom_angle
_geom_angle_site_symmetry_1
_geom_angle_site_symmetry_3
O5 Cd1 O4 85.5(5) . .
O5 Cd1 N1 92.5(4) . .
O4 Cd1 N1 89.4(4) . .
O5 Cd1 N2 87.0(4) . 1_664
O4 Cd1 N2 91.3(3) . 1_664
N1 Cd1 N2 179.1(4) . 1_664
O5 Cd1 O3 172.2(4) . .
O4 Cd1 O3 86.9(4) . .
N1 Cd1 O3 88.9(3) . .
N2 Cd1 O3 91.7(3) 1_664 .
O5 Cd1 O6 93.0(4) . .
O4 Cd1 O6 178.4(5) . .
N1 Cd1 O6 91.1(3) . .
N2 Cd1 O6 88.1(3) 1_664 .
O3 Cd1 O6 94.6(3) . .
O11 Cd2 N7 95.0(4) . .
O11 Cd2 O10 88.1(6) . .
N7 Cd2 O10 92.7(4) . .
O11 Cd2 N8 88.2(5) . 1_446
N7 Cd2 N8 176.6(6) . 1_446
O10 Cd2 N8 88.5(4) . 1_446
O11 Cd2 O9 93.3(5) . .
N7 Cd2 O9 91.5(3) . .
O10 Cd2 O9 175.4(4) . .
N8 Cd2 O9 87.2(4) 1_446 .
O11 Cd2 O12 167.9(4) . .
N7 Cd2 O12 93.1(4) . .
O10 Cd2 O12 82.4(5) . .
N8 Cd2 O12 84.0(5) 1_446 .
O9 Cd2 O12 95.5(4) . .
O14 Cl5 O12 111.8(7) . .
O14 Cl5 O15 114.6(8) . .
O12 Cl5 O15 110.0(6) . .
O14 Cl5 O13 105.6(8) . .
O12 Cl5 O13 106.2(9) . .
O15 Cl5 O13 108.2(9) . .
O22 Cl6 O19 107.3(9) . .
O22 Cl6 O20 112.6(8) . .
O19 Cl6 O20 110.2(10) . .
O22 Cl6 O21 108.5(7) . .
O19 Cl6 O21 111.2(12) . .
O20 Cl6 O21 107.1(7) . .
O23 Cl7 O25 111.7(8) . .
O23 Cl7 O26 107.3(8) . .
O25 Cl7 O26 112.3(7) . .
O23 Cl7 O24 117.9(9) . .
O25 Cl7 O24 101.3(8) . .
O26 Cl7 O24 106.2(8) . .
O28 Cl8 O29 118(3) . .
O28 Cl8 O27 112(3) . .
O29 Cl8 O27 108(3) . .
O28 Cl8 O30 130(3) . .
O29 Cl8 O30 94.7(17) . .
O27 Cl8 O30 90(3) . .
O31 Cl9 O32 110(3) . .
O31 Cl9 O33 136(3) . .
O32 Cl9 O33 102(2) . .
O31 Cl9 O34 88(3) . .
O32 Cl9 O34 113.3(17) . .
O33 Cl9 O34 106(2) . .
C16 O1 C18 117.9(6) . .
C31 O2 C21 118.7(7) . .
C39 O3 Cd1 124.2(10) . .
C42 O4 Cd1 129(3) . .
C45 O5 Cd1 137.0(12) . .
C48 O6 Cd1 143.1(9) . .
C66 O7 C68 119.6(7) . .
C81 O8 C71 118.6(9) . .
C98 O9 Cd2 126.2(8) . .
C89 O10 Cd2 141(2) . .
C95 O11 Cd2 115.9(13) . .
Cl5 O12 Cd2 127.7(6) . .
C5 N1 C1 115.8(10) . .
C5 N1 Cd1 121.8(8) . .
C1 N1 Cd1 122.0(9) . .
C38 N2 C34 118.1(9) . .
C38 N2 Cd1 124.2(7) . 1_446
C34 N2 Cd1 117.1(7) . 1_446
C39 N3 C40 120.6(13) . .
C39 N3 C41 123.6(11) . .
C40 N3 C41 115.6(13) . .
C44 N4 C42 130(6) . .
C44 N4 C43 140(5) . .
C42 N4 C43 89(3) . .
C45 N5 C47 123(2) . .
C45 N5 C46 104(2) . .
C47 N5 C46 114.6(19) . .
C48 N6 C49 120.4(12) . .
C48 N6 C50 122.5(10) . .
C49 N6 C50 117.1(12) . .
C51 N7 C55 115.1(9) . .
C51 N7 Cd2 121.5(7) . .
C55 N7 Cd2 122.6(7) . .
C84 N8 C88 113.5(16) . .
C84 N8 Cd2 124.3(13) . 1_664
C88 N8 Cd2 105.5(15) . 1_664
C98 N9 C99 123.1(13) . .
C98 N9 C100 120.4(12) . .
C99 N9 C100 115.8(11) . .
C89 N10 C90 113(3) . .
C89 N10 C91 127(2) . .
C90 N10 C91 120.1(17) . .
C97 N11 C95 90(4) . .
C97 N11 C96 117(4) . .
C95 N11 C96 118(3) . .
C92 N12 C93 125.4(15) . .
C92 N12 C94 116.6(15) . .
C93 N12 C94 117.9(15) . .
C102 N13 C101 121.2(16) . .
C102 N13 C103 119.4(15) . .
C101 N13 C103 117.5(15) . .
N1 C1 C2 124.1(14) . .
C3 C2 C1 120.5(13) . .
C2 C3 C4 115.2(9) . .
C2 C3 C6 124.0(10) . .
C4 C3 C6 120.7(10) . .
C3 C4 C5 117.7(11) . .
N1 C5 C4 125.9(12) . .
C7 C6 C3 125.3(9) . .
C6 C7 C8 125.1(9) . .
C17 C8 C9 119.5(8) . .
C17 C8 C7 120.6(8) . .
C9 C8 C7 119.9(8) . .
C10 C9 C8 123.2(8) . .
C10 C9 C14 118.3(8) . .
C8 C9 C14 118.5(8) . .
C11 C10 C9 119.9(10) . .
C12 C11 C10 122.9(11) . .
C12 C11 Cl1 119.1(10) . .
C10 C11 Cl1 118.0(9) . .
C13 C12 C11 116.3(11) . .
C12 C13 C14 126.0(10) . .
C15 C14 C13 123.3(8) . .
C15 C14 C9 120.2(8) . .
C13 C14 C9 116.5(8) . .
C14 C15 C16 119.8(7) . .
C14 C15 C22 120.5(7) . .
C16 C15 C22 119.5(7) . .
O1 C16 C15 116.8(7) . .
O1 C16 C17 123.1(7) . .
C15 C16 C17 120.1(8) . .
C8 C17 C16 121.7(8) . .
O1 C18 C19 107.0(7) . .
O2 C21 C20 107.1(9) . .
C31 C22 C23 120.3(8) . .
C31 C22 C15 118.5(8) . .
C23 C22 C15 121.2(8) . .
C24 C23 C22 121.9(9) . .
C24 C23 C28 119.1(8) . .
C22 C23 C28 119.0(8) . .
C25 C24 C23 123.3(9) . .
C24 C25 C26 115.9(8) . .
C27 C26 C25 123.4(9) . .
C27 C26 Cl2 119.7(7) . .
C25 C26 Cl2 116.9(7) . .
C26 C27 C28 120.3(8) . .
C29 C28 C27 122.7(7) . .
C29 C28 C23 119.3(7) . .
C27 C28 C23 117.9(7) . .
C30 C29 C28 119.2(7) . .
C30 C29 C32 121.1(8) . .
C28 C29 C32 119.7(7) . .
C29 C30 C31 120.6(8) . .
C22 C31 O2 115.6(8) . .
C22 C31 C30 121.5(8) . .
O2 C31 C30 122.8(8) . .
C33 C32 C29 125.5(8) . .
C32 C33 C36 121.9(9) . .
N2 C34 C35 123.4(9) . .
C36 C35 C34 118.4(9) . .
C37 C36 C35 117.2(9) . .
C37 C36 C33 120.1(10) . .
C35 C36 C33 122.7(9) . .
C36 C37 C38 118.7(10) . .
N2 C38 C37 124.1(10) . .
N3 C39 O3 126.3(12) . .
O4 C42 N4 143(5) . .
O5 C45 N5 131.5(19) . .
O6 C48 N6 125.0(12) . .
N7 C51 C52 123.5(9) . .
C51 C52 C53 121.5(9) . .
C52 C53 C54 113.3(9) . .
C52 C53 C56 121.7(8) . .
C54 C53 C56 124.9(9) . .
C55 C54 C53 121.4(10) . .
C54 C55 N7 124.9(10) . .
C57 C56 C53 126.0(9) . .
C56 C57 C58 124.1(8) . .
C67 C58 C59 120.7(7) . .
C67 C58 C57 118.5(8) . .
C59 C58 C57 120.7(8) . .
C60 C59 C104 117.0(8) . .
C60 C59 C58 123.1(8) . .
C104 C59 C58 119.8(8) . .
C61 C60 C59 123.1(9) . .
C60 C61 C62 119.9(10) . .
C60 C61 Cl3 121.4(9) . .
C62 C61 Cl3 118.6(8) . .
C63 C62 C61 118.3(9) . .
C62 C63 C104 122.5(8) . .
C66 C65 C104 120.4(7) . .
C66 C65 C72 119.5(8) . .
C104 C65 C72 120.1(7) . .
O7 C66 C65 118.1(7) . .
O7 C66 C67 121.5(8) . .
C65 C66 C67 120.4(8) . .
C58 C67 C66 120.4(8) . .
O7 C68 C69 110.4(8) . .
O8 C71 C70 105.7(11) . .
C81 C72 C73 119.5(8) . .
C81 C72 C65 119.2(8) . .
C73 C72 C65 121.3(7) . .
C72 C73 C74 122.6(9) . .
C72 C73 C78 119.6(8) . .
C74 C73 C78 117.9(9) . .
C75 C74 C73 121.8(10) . .
C74 C75 C76 119.5(9) . .
C77 C76 C75 121.5(10) . .
C77 C76 Cl4 119.5(9) . .
C75 C76 Cl4 118.9(8) . .
C76 C77 C78 120.5(9) . .
C77 C78 C79 121.4(8) . .
C77 C78 C73 118.7(8) . .
C79 C78 C73 119.9(9) . .
C80 C79 C78 119.6(8) . .
C80 C79 C82 119.2(9) . .
C78 C79 C82 121.2(9) . .
C79 C80 C81 120.0(10) . .
O8 C81 C72 116.0(9) . .
O8 C81 C80 122.7(10) . .
C72 C81 C80 121.2(10) . .
C83 C82 C79 124.5(16) . .
C82 C83 C86 121(2) . .
N8 C84 C85 123(2) . .
C86 C85 C84 124(2) . .
C85 C86 C83 130.0(17) . .
C85 C86 C87 115.1(18) . .
C83 C86 C87 100(2) . .
C86 C87 C88 111(3) . .
C87 C88 N8 105(3) . .
O10 C89 N10 152(4) . .
O17 C92 N12 128.1(18) . .
N11 C95 O11 110(3) . .
O9 C98 N9 122.8(13) . .
O16 C101 N13 90.1(18) . .
C63 C104 C59 119.2(8) . .
C63 C104 C65 122.6(8) . .
C59 C104 C65 118.2(8) . .

loop_
_geom_bond_atom_site_label_1
_geom_bond_atom_site_label_2
_geom_bond_distance
_geom_bond_site_symmetry_2
Cd1 O5 2.282(13) .
Cd1 O4 2.281(11) .
Cd1 N1 2.320(8) .
Cd1 N2 2.321(9) 1_664
Cd1 O3 2.329(11) .
Cd1 O6 2.343(9) .
Cd2 O11 2.230(14) .
Cd2 N7 2.256(9) .
Cd2 O10 2.288(10) .
Cd2 N8 2.302(10) 1_446
Cd2 O9 2.340(8) .
Cd2 O12 2.401(11) .
Cl1 C11 1.765(13) .
Cl2 C26 1.753(10) .
Cl3 C61 1.744(11) .
Cl4 C76 1.753(11) .
Cl5 O14 1.409(10) .
Cl5 O12 1.433(11) .
Cl5 O15 1.422(11) .
Cl5 O13 1.455(11) .
Cl6 O22 1.380(9) .
Cl6 O19 1.404(12) .
Cl6 O20 1.411(10) .
Cl6 O21 1.440(11) .
Cl7 O23 1.267(11) .
Cl7 O25 1.399(10) .
Cl7 O26 1.419(10) .
Cl7 O24 1.444(15) .
Cl8 O28 1.09(4) .
Cl8 O29 1.25(3) .
Cl8 O27 1.31(4) .
Cl8 O30 1.521(18) .
Cl9 O31 1.13(5) .
Cl9 O32 1.39(4) .
Cl9 O33 1.56(3) .
Cl9 O34 1.67(5) .
O1 C16 1.398(10) .
O1 C18 1.430(11) .
O2 C31 1.376(11) .
O2 C21 1.405(13) .
O3 C39 1.268(15) .
O4 C42 1.00(4) .
O5 C45 1.22(3) .
O6 C48 1.198(15) .
O7 C66 1.368(11) .
O7 C68 1.431(12) .
O8 C81 1.362(13) .
O8 C71 1.455(14) .
O9 C98 1.263(17) .
O10 C89 1.01(3) .
O11 C95 1.76(4) .
O16 C101 1.51(5) .
O17 C92 1.17(2) .
N1 C5 1.282(15) .
N1 C1 1.299(16) .
N2 C38 1.299(14) .
N2 C34 1.300(14) .
N2 Cd1 2.321(9) 1_446
N3 C39 1.270(17) .
N3 C40 1.48(2) .
N3 C41 1.487(18) .
N4 C44 1.36(2) .
N4 C42 1.52(4) .
N4 C43 1.68(5) .
N5 C45 1.25(3) .
N5 C47 1.53(3) .
N5 C46 1.50(3) .
N6 C48 1.335(17) .
N6 C49 1.426(16) .
N6 C50 1.428(16) .
N7 C51 1.335(14) .
N7 C55 1.361(14) .
N8 C84 1.29(3) .
N8 C88 1.81(4) .
N8 Cd2 2.302(10) 1_664
N9 C98 1.344(16) .
N9 C99 1.384(19) .
N9 C100 1.47(2) .
N10 C89 1.33(2) .
N10 C90 1.40(3) .
N10 C91 1.44(2) .
N11 C97 1.26(6) .
N11 C95 1.69(5) .
N11 C96 1.86(7) .
N12 C92 1.38(2) .
N12 C93 1.44(2) .
N12 C94 1.489(18) .
N13 C102 1.529(17) .
N13 C101 1.552(17) .
N13 C103 1.641(18) .
C1 C2 1.392(19) .
C2 C3 1.369(19) .
C3 C4 1.404(16) .
C3 C6 1.460(13) .
C4 C5 1.405(17) .
C6 C7 1.337(13) .
C7 C8 1.474(12) .
C8 C17 1.357(12) .
C8 C9 1.436(13) .
C9 C10 1.419(14) .
C9 C14 1.451(12) .
C10 C11 1.401(17) .
C11 C12 1.402(18) .
C12 C13 1.344(16) .
C13 C14 1.424(14) .
C14 C15 1.381(12) .
C15 C16 1.402(12) .
C15 C22 1.532(12) .
C16 C17 1.414(12) .
C18 C19 1.486(13) .
C20 C21 1.471(16) .
C22 C31 1.347(14) .
C22 C23 1.419(13) .
C23 C24 1.412(13) .
C23 C28 1.434(12) .
C24 C25 1.388(14) .
C25 C26 1.435(13) .
C26 C27 1.362(13) .
C27 C28 1.432(13) .
C28 C29 1.419(12) .
C29 C30 1.387(12) .
C29 C32 1.481(12) .
C30 C31 1.407(12) .
C32 C33 1.360(14) .
C33 C36 1.479(13) .
C34 C35 1.412(13) .
C35 C36 1.396(15) .
C36 C37 1.381(14) .
C37 C38 1.401(13) .
C51 C52 1.395(13) .
C52 C53 1.394(13) .
C53 C54 1.432(14) .
C53 C56 1.429(13) .
C54 C55 1.336(16) .
C56 C57 1.363(13) .
C57 C58 1.485(12) .
C58 C67 1.385(13) .
C58 C59 1.428(12) .
C59 C60 1.409(14) .
C59 C104 1.439(12) .
C60 C61 1.361(15) .
C61 C62 1.419(15) .
C62 C63 1.389(14) .
C63 C104 1.387(12) .
C65 C66 1.398(12) .
C65 C104 1.445(13) .
C65 C72 1.519(12) .
C66 C67 1.424(12) .
C68 C69 1.493(17) .
C70 C71 1.52(2) .
C72 C81 1.386(14) .
C72 C73 1.408(13) .
C73 C74 1.429(14) .
C73 C78 1.428(13) .
C74 C75 1.334(14) .
C75 C76 1.414(15) .
C76 C77 1.345(15) .
C77 C78 1.415(15) .
C78 C79 1.419(14) .
C79 C80 1.387(15) .
C79 C82 1.493(14) .
C80 C81 1.416(16) .
C82 C83 1.30(3) .
C83 C86 1.51(3) .
C84 C85 1.388(19) .
C85 C86 1.24(2) .
C86 C87 1.69(4) .
C87 C88 1.70(5) .
